data_2101933
loop_
_publ_author_name
'Brock, C. P.'
'Fu, Y.'

_publ_section_title
;
 Rigid-Body Disorder Models for the High-Temperature Phase of Ferrocene
;
_journal_issue 6
_journal_name_full 'Acta Crystallographica Section B'
_journal_page_first 928
_journal_page_last 938
_journal_paper_doi 10.1107/S0108768197005132
_journal_volume 53
_journal_year 1997
_chemical_formula_sum 'C10 H10 Fe'
_chemical_formula_weight 186.04
_symmetry_cell_setting monoclinic
_symmetry_space_group_name_Hall '-P 2yab'
_symmetry_space_group_name_H-M 'P 1 21/a 1'
_cell_angle_alpha 90.0
_cell_angle_beta 121.05(8)
_cell_angle_gamma 90.0
_cell_formula_units_Z 2
_cell_length_a 10.530(8)
_cell_length_b 7.604(5)
_cell_length_c 5.921(4)
_cell_volume 406.2(7)
_diffrn_radiation_probe neutron
_diffrn_radiation_type neutron
_diffrn_radiation_wavelength 1.0399
_cod_data_source_file cr0517.cif
_cod_original_formula_sum 'C10 H10 Fe1'
_cod_database_code 2101933

loop_
_atom_site_label
_atom_site_fract_x
_atom_site_fract_y
_atom_site_fract_z
Fe .0 .0 .0
C(11) .0220(7) .2612(5) -.0188(16)
C(12) .0401(6) .1780(8) -.2105(9)
C(13) .1600(6) .0628(6) -.0828(13)
C(14) .2160(6) .0748(8) .1878(11)
C(15) .1307(9) .1974(8) .2273(11)
H(11) -.0571 .3501 -.0526
H(12) -.0236 .1961 -.4072
H(13) .1983 -.0170 -.1710
H(14) .3019 .0053 .3297
H(15) .1440 .2321 .4048
